data_2006267
loop_
_publ_author_name
'Suh, Il-Hwan'
'Choi, Sungjo'
'Lewis, David E.'
'Jensen, William P. '

_publ_section_title
;
 Two Related Benzylcamphor Dimers
;
_journal_issue 7
_journal_name_full 'Acta Crystallographica Section C'
_journal_page_first 963
_journal_page_last 967
_journal_paper_doi 10.1107/S0108270197000371
_journal_volume 53
_journal_year 1997
_chemical_formula_moiety 'C34 H42 O2'
_chemical_formula_sum 'C34 H42 O2'
_chemical_formula_weight 482.70
_chemical_name_systematic
;
 ?
;
_space_group_IT_number 92
_symmetry_cell_setting tetragonal
_symmetry_space_group_name_Hall 'P 4abw 2nw'
_symmetry_space_group_name_H-M 'P 41 21 2'
_cell_angle_alpha 90.0
_cell_angle_beta 90.0
_cell_angle_gamma 90.0
_cell_formula_units_Z 4
_cell_length_a 10.6524(12)
_cell_length_b 10.6524(12)
_cell_length_c 25.548(4)
_cell_measurement_reflns_used 25
_cell_measurement_temperature 293
_cell_measurement_theta_max 7.00
_cell_measurement_theta_min 5.68
_cell_volume 2899.0(6)
_computing_data_reduction 'NRCVAX DATRD2 (Gabe, Le Page, Charland, Lee & White, 1989)'
_computing_molecular_graphics NRCVAX
_computing_publication_material 'NRCVAX TABLES Jan 94 Version'
_computing_structure_refinement 'NRCVAX LSTSQ'
_computing_structure_solution 'NRCVAX SOLVER'
_diffrn_ambient_temperature 293
_diffrn_measurement_device 'Nonius CAD-4    '
_diffrn_measurement_method \w
_diffrn_radiation_monochromator graphite
_diffrn_radiation_source 'xray tube'
_diffrn_radiation_type 'Molybdenum K\a'
_diffrn_radiation_wavelength 0.70930
_diffrn_reflns_av_R_equivalents 0.000
_diffrn_reflns_limit_h_max 12
_diffrn_reflns_limit_h_min 0
_diffrn_reflns_limit_k_max 8
_diffrn_reflns_limit_k_min 0
_diffrn_reflns_limit_l_max 29
_diffrn_reflns_limit_l_min 0
_diffrn_reflns_number 1152
_diffrn_reflns_theta_max 23.90
_diffrn_reflns_theta_min 0.00
_diffrn_standards_decay_% 1.5
_diffrn_standards_interval_time 180
_diffrn_standards_number 3
_exptl_absorpt_coefficient_mu 0.06
_exptl_absorpt_correction_T_max 1.0000
_exptl_absorpt_correction_T_min 1.0000
_exptl_absorpt_correction_type none
_exptl_crystal_colour colorless
_exptl_crystal_density_diffrn 1.106
_exptl_crystal_description prism
_exptl_crystal_F_000 1048.34
_exptl_crystal_size_max 0.46
_exptl_crystal_size_mid 0.30
_exptl_crystal_size_min 0.23
_refine_diff_density_max 0.14
_refine_diff_density_min -0.16
_refine_ls_extinction_coef '3.0(2) x 10^-6^'
_refine_ls_extinction_method 'Larson (1970)'
_refine_ls_goodness_of_fit_obs 2.18
_refine_ls_hydrogen_treatment refU
_refine_ls_matrix_type atomblock
_refine_ls_number_parameters 185
_refine_ls_number_reflns 759
_refine_ls_R_factor_all 0.047
_refine_ls_R_factor_obs .047
_refine_ls_shift/esd_max 0.04
_refine_ls_structure_factor_coef F
_refine_ls_weighting_details 'w = 1/\s^2^(F)'
_refine_ls_weighting_scheme calc
_refine_ls_wR_factor_all 0.027
_refine_ls_wR_factor_obs .027
_reflns_number_observed 758
_reflns_number_total 1152
_reflns_observed_criterion 'Inet > 3.0\s(Inet)'
_cod_data_source_file bk1252.cif
_cod_data_source_block 1
_cod_depositor_comments
;
The following automatic conversions were performed:
'_symmetry_cell_setting' value 'Tetragonal' changed to 'tetragonal'
according to '/home/saulius/struct/CIF-dictionaries/cif_core.dic'
dictionary named 'cif_core.dic' version 2.4.1 from 2010-06-29.

Automatic conversion script
Id: cif_fix_enum 1527 2010-12-29 10:47:43Z saulius 

The following automatic conversions were performed:

'_atom_site_thermal_displace_type' tag value 'Uij' was replaced with
'Uani' value 18 times.

Automatic conversion script
Id: cif_fix_values 1646 2011-03-28 12:23:43Z adriana 

The following automatic conversions were performed:

'_symmetry_cell_setting' value 'Tetragonal' changed to 'tetragonal'
according to /home/saulius/struct/CIF-dictionaries/cif_core.dic
dictionary named 'cif_core.dic' version 2.4.1 from 2010-06-29.

Automatic conversion script
Id: cif_fix_values 1715 2011-07-08 13:25:40Z adriana 

The following automatic conversions were performed:

'_refine_ls_weighting_scheme' value '1/\s^2^(F)' was changed to
'calc'. New tag '_refine_ls_weighting_details' was created. The value
of the new tag was set to 'w = 1/\s^2^(F)'.

Automatic conversion script
Id: cif_fix_values 3143 2015-03-26 13:38:13Z robertas 
;
_cod_database_code 2006267

loop_
_symmetry_equiv_pos_as_xyz
x,y,z
1/2-y,1/2+x,1/4+z
-x,-y,1/2+z
1/2+y,1/2-x,3/4+z
1/2-x,1/2+y,1/4-z
y,x,-z
1/2+x,1/2-y,3/4-z
-y,-x,1/2-z

loop_
_atom_site_aniso_label
_atom_site_aniso_U_11
_atom_site_aniso_U_22
_atom_site_aniso_U_33
_atom_site_aniso_U_12
_atom_site_aniso_U_13
_atom_site_aniso_U_23
_atom_site_aniso_type_symbol
O1 .051(3) .110(5) .050(3) .007(3) .000(3) .035(3) O
C1 .034(4) .036(4) .042(4) .000(4) -.004(3) .004(3) C
C2 .038(4) .045(4) .036(3) .003(4) -.007(4) .000(4) C
C3 .056(5) .038(5) .037(4) .011(4) -.001(4) -.004(4) C
C4 .036(5) .092(7) .055(5) .010(5) -.001(4) .004(5) C
C5 .065(6) .106(8) .077(6) -.024(5) -.001(5) -.022(6) C
C6 .039(5) .064(6) .103(6) -.006(5) .011(5) .018(5) C
C7 .037(5) .063(5) .046(4) .012(4) .000(4) .011(4) C
C8 .039(5) .092(6) .042(4) .017(5) .006(4) .007(4) C
C9 .051(5) .139(9) .076(6) .031(6) .017(5) .024(6) C
C10 .086(7) .075(6) .065(5) .042(5) -.010(6) -.009(5) C
C11 .066(7) .144(9) .066(6) .038(7) -.016(4) .025(6) C
C12 .040(4) .039(5) .041(4) .009(4) -.006(4) .001(4) C
C13 .051(5) .048(5) .052(4) -.001(4) .002(4) -.004(4) C
C14 .053(5) .061(6) .063(5) -.018(5) .004(4) .004(5) C
C15 .053(5) .092(7) .055(5) -.006(5) .011(4) .019(5) C
C16 .082(6) .075(6) .044(5) -.001(5) .020(5) -.001(5) C
C17 .070(5) .038(5) .042(4) .005(4) .009(4) -.003(4) C

loop_
_atom_site_label
_atom_site_fract_x
_atom_site_fract_y
_atom_site_fract_z
_atom_site_U_iso_or_equiv
_atom_site_thermal_displace_type
_atom_site_calc_flag
_atom_site_refinement_flags
_atom_site_type_symbol
O1 .9291(4) .5977(4) .11135(14) .070(3) Uani ? . O
C1 .8233(5) .7784(5) .02817(18) .037(4) Uani ? . C
C2 .9299(6) .6834(5) .0223(2) .040(4) Uani ? . C
C3 .9871(6) .6351(6) .0738(2) .044(4) Uani ? . C
C4 1.1297(6) .6386(7) .0694(2) .061(6) Uani ? . C
C5 1.1570(7) .7831(8) .0752(3) .083(6) Uani ? . C
C6 1.1062(6) .8380(7) .0231(3) .069(5) Uani ? . C
C7 1.0513(6) .7242(6) -.0060(2) .049(4) Uani ? . C
C8 1.1465(6) .6197(7) .0099(2) .057(5) Uani ? . C
C9 1.2822(6) .6435(8) -.0095(3) .089(7) Uani ? . C
C10 1.1094(8) .4872(7) -.0081(3) .075(6) Uani ? . C
C11 1.2002(7) .5547(9) .1075(3) .092(7) Uani ? . C
C12 .7184(5) .7289(6) .0626(2) .040(4) Uani ? . C
C13 .6723(6) .6078(6) .0592(2) .051(4) Uani ? . C
C14 .5796(6) .5656(7) .0933(2) .059(5) Uani ? . C
C15 .5328(6) .6434(8) .1314(3) .067(6) Uani ? . C
C16 .5759(7) .7651(7) .1353(2) .067(6) Uani ? . C
C17 .6683(6) .8058(5) .1012(2) .050(4) Uani ? . C
H17 .701 .902 .105 .045(16) Uiso ? . H
H16 .541 .829 .167 .13(3) Uiso ? . H
H15 .461 .614 .158 .12(3) Uiso ? . H
H14 .543 .470 .090 .07(2) Uiso ? . H
H13 .707 .542 .030 .08(2) Uiso ? . H
H2 .893 .603 .000 .061(18) Uiso ? . H
H5A 1.103 .816 .106 .10(3) Uiso ? . H
H5B 1.251 .806 .087 .16(4) Uiso ? . H
H6A 1.186 .880 .003 .071(19) Uiso ? . H
H6B 1.043 .915 .028 .059(19) Uiso ? . H
H7 1.043 .742 -.048 .09(2) Uiso ? . H
H9A 1.280 .652 -.049 .11(3) Uiso ? . H
H10A 1.173 .420 .008 .09(2) Uiso ? . H
H9B 1.350 .573 .006 .12(3) Uiso ? . H
H9C 1.320 .736 .010 .16(4) Uiso ? . H
H10C 1.015 .477 .007 .19(3) Uiso ? . H
H11B 1.142 .472 .107 .16(4) Uiso ? . H
H11C 1.189 .600 .145 .12(3) Uiso ? . H
H1 .863 .880 .047 .055(16) Uiso ? . H
H11A 1.291 .517 .097 .20(4) Uiso ? . H
H10B 1.068 .481 -.048 .14(3) Uiso ? . H

loop_
_atom_type_symbol
_atom_type_scat_dispersion_real
_atom_type_scat_dispersion_imag
_atom_type_scat_source
O 0.008 0.006 'International Tables Vol. IV Table 2.2B'
C 0.002 0.002 'International Tables Vol. IV Table 2.2B'
H 0.000 0.000 'International Tables Vol. IV Table 2.2B'

loop_
_geom_angle_atom_site_label_1
_geom_angle_atom_site_label_2
_geom_angle_atom_site_label_3
_geom_angle_site_symmetry_1
_geom_angle
_geom_angle_publ_flag
C1 C1 C2 6 109.5(4) y
C1 C1 C12 6 114.1(4) y
C2 C1 C12 . 112.0(4) no
C1 C2 C3 . 115.6(4) y
C1 C2 C7 . 118.8(5) y
C3 C2 C7 . 99.4(5) y
O1 C3 C2 . 125.9(6) y
O1 C3 C4 . 125.2(5) y
C2 C3 C4 . 108.9(5) y
C3 C4 C5 . 101.7(5) y
C3 C4 C8 . 100.7(5) y
C3 C4 C11 . 115.5(6) no
C5 C4 C8 . 101.5(5) y
C5 C4 C11 . 115.0(6) no
C8 C4 C11 . 119.8(6) no
C4 C5 C6 . 102.9(6) y
C5 C6 C7 . 104.5(5) y
C2 C7 C6 . 108.2(5) y
C2 C7 C8 . 102.8(5) y
C6 C7 C8 . 100.9(5) y
C4 C8 C7 . 95.0(5) y
C4 C8 C9 . 113.7(5) no
C4 C8 C10 . 112.6(6) no
C7 C8 C9 . 114.0(5) no
C7 C8 C10 . 114.2(5) no
C9 C8 C10 . 107.2(6) no
C1 C12 C13 . 123.3(5) no
C1 C12 C17 . 119.3(6) no
C13 C12 C17 . 117.3(6) no
C12 C13 C14 . 120.8(6) no
C13 C14 C15 . 120.6(6) no
C14 C15 C16 . 119.8(6) no
C15 C16 C17 . 119.1(6) no

loop_
_geom_bond_atom_site_label_1
_geom_bond_atom_site_label_2
_geom_bond_site_symmetry_1
_geom_bond_site_symmetry_2
_geom_bond_distance
_geom_bond_publ_flag
O1 C3 . . 1.209(7) y
C1 C1 . 6 1.591(9) y
C1 C2 . . 1.528(8) y
C1 C12 . . 1.517(8) no
C2 C3 . . 1.538(8) y
C2 C7 . . 1.545(9) y
C3 C4 . . 1.523(9) y
C4 C5 . . 1.573(11) y
C4 C8 . . 1.545(9) y
C4 C11 . . 1.520(9) no
C5 C6 . . 1.551(10) y
C6 C7 . . 1.538(10) y
C7 C8 . . 1.560(9) y
C8 C9 . . 1.549(9) no
C8 C10 . . 1.536(10) no
C12 C13 . . 1.383(9) no
C12 C17 . . 1.389(9) no
C13 C14 . . 1.392(9) no
C14 C15 . . 1.372(11) no
C15 C16 . . 1.379(11) no
C16 C17 . . 1.384(9) no

loop_
_geom_torsion_atom_site_label_1
_geom_torsion_atom_site_label_2
_geom_torsion_atom_site_label_3
_geom_torsion_atom_site_label_4
_geom_torsion
C12 C1 C2 C3 -54.8(7)
C12 C1 C2 C7 -172.9(11)
C2 C1 C12 C13 -43.2(7)
C2 C1 C12 C17 134.0(11)
C1 C2 C3 O1 47.6(7)
C1 C2 C3 C4 -133.9(11)
C7 C2 C3 O1 176.0(13)
C7 C2 C3 C4 -5.5(6)
C1 C2 C7 C6 58.3(8)
C1 C2 C7 C8 164.5(12)
C3 C2 C7 C6 -67.9(8)
C3 C2 C7 C8 38.3(7)
O1 C3 C4 C5 -106.4(12)
O1 C3 C4 C8 149.4(14)
O1 C3 C4 C11 18.9(7)
C2 C3 C4 C5 75.0(9)
C2 C3 C4 C8 -29.2(6)
C2 C3 C4 C11 -159.7(13)
C3 C4 C5 C6 -70.4(10)
C8 C4 C5 C6 33.2(7)
C11 C4 C5 C6 164.0(15)
C3 C4 C8 C7 50.1(7)
C3 C4 C8 C9 169.1(14)
C3 C4 C8 C10 -68.7(9)
C5 C4 C8 C7 -54.2(8)
C5 C4 C8 C9 64.7(9)
C5 C4 C8 C10 -173.1(14)
C11 C4 C8 C7 177.9(14)
C11 C4 C8 C9 -63.1(10)
C11 C4 C8 C10 59.1(9)
C4 C5 C6 C7 2.1(6)
C5 C6 C7 C2 71.3(9)
C5 C6 C7 C8 -36.2(7)
C2 C7 C8 C4 -56.1(8)
C2 C7 C8 C9 -174.9(13)
C2 C7 C8 C10 61.5(8)
C6 C7 C8 C4 55.7(8)
C6 C7 C8 C9 -63.1(9)
C6 C7 C8 C10 173.2(13)
C1 C12 C13 C14 177.2(13)
C17 C12 C13 C14 -0.2(6)
C1 C12 C17 C16 -177.5(13)
C13 C12 C17 C16 -0.1(7)
C12 C13 C14 C15 -0.5(7)
C13 C14 C15 C16 1.4(7)
C14 C15 C16 C17 -1.6(6)
C15 C16 C17 C12 1.0(7)
